data_4032380
loop_
_publ_author_name
'Liang, Dongdong'
'Yu, Wenbo'
'Nguyen, Nam'
'Deschamps, Jeffrey R.'
'Imler, Gregory H.'
'Li, Yue'
'MacKerell, Jr, Alexander D'
'Jiang, Chao'
'Xue, Fengtian'

_publ_section_title
;
 Iodobenzene-Catalyzed Synthesis of Phenanthridinones via Oxidative C-H
 Amidation.
;
_journal_issue 7
_journal_name_full 'The Journal of organic chemistry'
_journal_page_first 3589
_journal_page_last 3596
_journal_paper_doi 10.1021/acs.joc.7b00106
_journal_volume 82
_journal_year 2017
_chemical_formula_moiety 'C14 H9.43 Cl1.58 N O2'
_chemical_formula_sum 'C14 H9.43 Cl1.58 N O2'
_chemical_formula_weight 279.67
_space_group_crystal_system monoclinic
_space_group_IT_number 14
_space_group_name_Hall '-P 2yn'
_space_group_name_H-M_alt 'P 1 21/n 1'
_symmetry_space_group_name_Hall '-P 2yn'
_symmetry_space_group_name_H-M 'P 1 21/n 1'
_atom_sites_solution_hydrogens geom
_audit_creation_method SHELXL-2014/7
_cell_angle_alpha 90
_cell_angle_beta 93.360(3)
_cell_angle_gamma 90
_cell_formula_units_Z 4
_cell_length_a 6.0667(5)
_cell_length_b 15.3771(13)
_cell_length_c 13.1958(11)
_cell_measurement_reflns_used 3735
_cell_measurement_temperature 150(2)
_cell_measurement_theta_max 28.82
_cell_measurement_theta_min 2.65
_cell_volume 1228.90(18)
_computing_cell_refinement 'Bruker SAINT'
_computing_data_collection 'Bruker APEX2'
_computing_data_reduction 'Bruker SAINT'
_computing_molecular_graphics 'Bruker SHELXTL'
_computing_publication_material 'Bruker SHELXTL'
_computing_structure_refinement 'SHELXL-2014 (Sheldrick 2014)'
_computing_structure_solution 'SHELXS-97 (Sheldrick 2008)'
_diffrn_ambient_temperature 150(2)
_diffrn_measured_fraction_theta_full 0.999
_diffrn_measured_fraction_theta_max 0.994
_diffrn_measurement_device_type 'Bruker APEX 2 CCD'
_diffrn_measurement_method '\w scans'
_diffrn_radiation_monochromator graphite
_diffrn_radiation_source 'sealed tube'
_diffrn_radiation_type MoK\a
_diffrn_radiation_wavelength 0.71073
_diffrn_reflns_av_R_equivalents 0.0620
_diffrn_reflns_av_unetI/netI 0.0473
_diffrn_reflns_Laue_measured_fraction_full 0.999
_diffrn_reflns_Laue_measured_fraction_max 0.994
_diffrn_reflns_limit_h_max 8
_diffrn_reflns_limit_h_min -8
_diffrn_reflns_limit_k_max 20
_diffrn_reflns_limit_k_min -21
_diffrn_reflns_limit_l_max 17
_diffrn_reflns_limit_l_min -17
_diffrn_reflns_number 13634
_diffrn_reflns_point_group_measured_fraction_full 0.999
_diffrn_reflns_point_group_measured_fraction_max 0.994
_diffrn_reflns_theta_full 25.000
_diffrn_reflns_theta_max 29.150
_diffrn_reflns_theta_min 3.068
_exptl_absorpt_coefficient_mu 0.431
_exptl_absorpt_correction_T_max 0.7458
_exptl_absorpt_correction_T_min 0.6191
_exptl_absorpt_correction_type multi-scan
_exptl_absorpt_process_details 'SADABS v2014/5 (Bruker, 2008)'
_exptl_crystal_colour colourless
_exptl_crystal_density_diffrn 1.512
_exptl_crystal_description plate
_exptl_crystal_F_000 573
_exptl_crystal_size_max 0.504
_exptl_crystal_size_mid 0.254
_exptl_crystal_size_min 0.033
_refine_diff_density_max 0.546
_refine_diff_density_min -0.544
_refine_diff_density_rms 0.068
_refine_ls_extinction_method none
_refine_ls_goodness_of_fit_ref 1.189
_refine_ls_hydrogen_treatment constr
_refine_ls_matrix_type full
_refine_ls_number_parameters 174
_refine_ls_number_reflns 3296
_refine_ls_number_restraints 0
_refine_ls_restrained_S_all 1.189
_refine_ls_R_factor_all 0.0975
_refine_ls_R_factor_gt 0.0622
_refine_ls_shift/su_max 0.000
_refine_ls_shift/su_mean 0.000
_refine_ls_structure_factor_coef Fsqd
_refine_ls_weighting_details 'w=1/[\s^2^(Fo^2^)+2.3522P] where P=(Fo^2^+2Fc^2^)/3'
_refine_ls_weighting_scheme calc
_refine_ls_wR_factor_gt 0.1241
_refine_ls_wR_factor_ref 0.1343
_reflns_Friedel_coverage 0.000
_reflns_number_gt 2307
_reflns_number_total 3296
_reflns_threshold_expression 'I > 2\s(I)'
_cod_data_source_file jo7b00106_si_005.cif
_cod_data_source_block xue038
_cod_depositor_comments 'Adding full bibliography for 4032377--4032380.cif.'
_cod_database_code 4032380
_shelx_shelxl_version_number 2014/7
_shelx_space_group_comment
;
The symmetry employed for this shelxl refinement is uniquely defined
by the following loop, which should always be used as a source of
symmetry information in preference to the above space-group names.
They are only intended as comments.
;
_shelx_estimated_absorpt_t_min 0.812
_shelx_estimated_absorpt_t_max 0.986

loop_
_space_group_symop_operation_xyz
'x, y, z'
'-x+1/2, y+1/2, -z+1/2'
'-x, -y, -z'
'x-1/2, -y-1/2, z-1/2'

loop_
_atom_site_label
_atom_site_type_symbol
_atom_site_fract_x
_atom_site_fract_y
_atom_site_fract_z
_atom_site_U_iso_or_equiv
_atom_site_adp_type
_atom_site_occupancy
_atom_site_site_symmetry_order
_atom_site_calc_flag
_atom_site_refinement_flags_posn
_atom_site_refinement_flags_adp
_atom_site_refinement_flags_occupancy
_atom_site_disorder_assembly
_atom_site_disorder_group
N1 N 0.9181(4) 0.40004(15) 0.28795(18) 0.0237(5) Uani 1 1 d . . . . .
O1 O 0.8712(3) 0.47593(13) 0.33942(15) 0.0266(4) Uani 1 1 d . . . . .
C1 C 0.7621(5) 0.4537(2) 0.4306(2) 0.0317(7) Uani 1 1 d . . . . .
H1A H 0.7358 0.5066 0.4693 0.048 Uiso 1 1 calc R U . . .
H1B H 0.8558 0.4139 0.4721 0.048 Uiso 1 1 calc R U . . .
H1C H 0.6207 0.4253 0.4120 0.048 Uiso 1 1 calc R U . . .
C2 C 1.1087(4) 0.35729(19) 0.3200(2) 0.0229(6) Uani 1 1 d . . . . .
O2 O 1.2288(3) 0.38485(14) 0.39158(16) 0.0292(5) Uani 1 1 d . . . . .
C3 C 1.1489(5) 0.27592(19) 0.2659(2) 0.0242(6) Uani 1 1 d . . . . .
C4 C 1.3331(5) 0.2266(2) 0.2987(2) 0.0306(7) Uani 1 1 d . . . . .
H4A H 1.4319 0.2479 0.3515 0.037 Uiso 1 1 calc R U . . .
C5 C 1.3718(5) 0.1474(2) 0.2548(3) 0.0358(7) Uani 1 1 d . . . . .
H5A H 1.4974 0.1141 0.2769 0.043 Uiso 1 1 calc R U . . .
C6 C 1.2248(6) 0.1163(2) 0.1775(3) 0.0371(8) Uani 1 1 d . . . . .
H6A H 1.2497 0.0610 0.1481 0.045 Uiso 1 1 calc R U . . .
C7 C 1.0459(5) 0.1645(2) 0.1436(2) 0.0335(7) Uani 1 1 d . . . . .
H7A H 0.9491 0.1425 0.0905 0.040 Uiso 1 1 calc R U . . .
C8 C 1.0030(5) 0.24607(19) 0.1861(2) 0.0249(6) Uani 1 1 d . . . . .
C9 C 0.8124(5) 0.2998(2) 0.1541(2) 0.0249(6) Uani 1 1 d . . . . .
C10 C 0.6647(5) 0.2782(2) 0.0718(2) 0.0331(7) Uani 1 1 d . . . . .
H10A H 0.6891 0.2271 0.0337 0.040 Uiso 1 1 calc R U . A 2
Cl11 Cl 0.3094(2) 0.30733(11) -0.05574(11) 0.0404(5) Uani 0.575(4) 1 d . . P B 1
C11 C 0.4853(5) 0.3301(2) 0.0456(2) 0.0365(8) Uani 1 1 d . . . C 2
H11A H 0.3866 0.3145 -0.0100 0.044 Uiso 0.425(4) 1 calc R U P B 2
C12 C 0.4489(5) 0.4049(2) 0.1006(2) 0.0329(7) Uani 1 1 d . . . . .
Cl12 Cl 0.22204(14) 0.47048(7) 0.06929(7) 0.0467(3) Uani 1 1 d . . . . .
C13 C 0.5897(5) 0.4295(2) 0.1811(2) 0.0271(6) Uani 1 1 d . . . . .
H13A H 0.5637 0.4811 0.2181 0.033 Uiso 1 1 calc R U . . .
C14 C 0.7721(4) 0.37664(19) 0.2069(2) 0.0235(6) Uani 1 1 d . . . . .

loop_
_atom_site_aniso_label
_atom_site_aniso_U_11
_atom_site_aniso_U_22
_atom_site_aniso_U_33
_atom_site_aniso_U_23
_atom_site_aniso_U_13
_atom_site_aniso_U_12
N1 0.0237(12) 0.0208(12) 0.0267(12) -0.0042(10) 0.0017(10) 0.0005(9)
O1 0.0285(10) 0.0185(10) 0.0330(11) -0.0046(8) 0.0038(8) -0.0003(8)
C1 0.0270(15) 0.0380(18) 0.0305(15) -0.0064(14) 0.0040(12) 0.0008(13)
C2 0.0199(13) 0.0232(14) 0.0258(14) 0.0007(11) 0.0025(11) -0.0024(11)
O2 0.0248(10) 0.0286(11) 0.0335(11) -0.0055(9) -0.0032(9) -0.0020(9)
C3 0.0229(13) 0.0235(14) 0.0266(14) -0.0014(11) 0.0045(11) -0.0023(11)
C4 0.0272(15) 0.0310(17) 0.0336(16) -0.0007(13) 0.0018(12) 0.0021(13)
C5 0.0364(17) 0.0305(17) 0.0411(18) 0.0011(14) 0.0063(14) 0.0101(14)
C6 0.0460(19) 0.0265(17) 0.0397(18) -0.0078(14) 0.0088(15) 0.0033(14)
C7 0.0403(18) 0.0287(17) 0.0315(16) -0.0090(13) 0.0024(14) -0.0007(13)
C8 0.0258(14) 0.0235(14) 0.0255(14) -0.0027(11) 0.0043(11) -0.0025(11)
C9 0.0229(13) 0.0281(16) 0.0240(14) -0.0007(12) 0.0032(11) -0.0044(11)
C10 0.0336(17) 0.0378(18) 0.0280(15) -0.0059(13) 0.0027(13) -0.0044(14)
Cl11 0.0310(8) 0.0553(10) 0.0331(8) -0.0123(7) -0.0135(6) 0.0016(6)
C11 0.0281(16) 0.056(2) 0.0244(15) 0.0031(15) -0.0035(12) -0.0075(15)
C12 0.0247(14) 0.044(2) 0.0298(16) 0.0077(14) 0.0023(12) -0.0009(13)
Cl12 0.0287(4) 0.0657(6) 0.0450(5) 0.0140(5) -0.0048(3) 0.0093(4)
C13 0.0241(14) 0.0315(16) 0.0259(14) 0.0051(12) 0.0028(11) -0.0014(12)
C14 0.0205(13) 0.0266(15) 0.0238(13) 0.0021(11) 0.0035(11) -0.0045(11)

loop_
_atom_type_symbol
_atom_type_description
_atom_type_scat_dispersion_real
_atom_type_scat_dispersion_imag
_atom_type_scat_source
C C 0.0033 0.0016 'International Tables Vol C Tables 4.2.6.8 and 6.1.1.4'
H H 0.0000 0.0000 'International Tables Vol C Tables 4.2.6.8 and 6.1.1.4'
N N 0.0061 0.0033 'International Tables Vol C Tables 4.2.6.8 and 6.1.1.4'
O O 0.0106 0.0060 'International Tables Vol C Tables 4.2.6.8 and 6.1.1.4'
Cl Cl 0.1484 0.1585 'International Tables Vol C Tables 4.2.6.8 and 6.1.1.4'

loop_
_geom_angle_atom_site_label_1
_geom_angle_atom_site_label_2
_geom_angle_atom_site_label_3
_geom_angle
C2 N1 O1 116.4(2)
C2 N1 C14 126.7(2)
O1 N1 C14 116.9(2)
N1 O1 C1 108.9(2)
O1 C1 H1A 109.5
O1 C1 H1B 109.5
H1A C1 H1B 109.5
O1 C1 H1C 109.5
H1A C1 H1C 109.5
H1B C1 H1C 109.5
O2 C2 N1 121.3(3)
O2 C2 C3 123.9(3)
N1 C2 C3 114.7(2)
C4 C3 C8 120.6(3)
C4 C3 C2 117.6(3)
C8 C3 C2 121.7(3)
C5 C4 C3 120.2(3)
C5 C4 H4A 119.9
C3 C4 H4A 119.9
C4 C5 C6 119.6(3)
C4 C5 H5A 120.2
C6 C5 H5A 120.2
C7 C6 C5 120.8(3)
C7 C6 H6A 119.6
C5 C6 H6A 119.6
C6 C7 C8 121.1(3)
C6 C7 H7A 119.5
C8 C7 H7A 119.5
C7 C8 C3 117.7(3)
C7 C8 C9 123.4(3)
C3 C8 C9 118.8(3)
C14 C9 C10 117.5(3)
C14 C9 C8 119.4(2)
C10 C9 C8 123.1(3)
C11 C10 C9 121.0(3)
C11 C10 H10A 119.5
C9 C10 H10A 119.5
C10 C11 C12 119.9(3)
C10 C11 H11A 120.1
C12 C11 H11A 120.1
C13 C12 C11 121.4(3)
C13 C12 Cl12 118.1(3)
C11 C12 Cl12 120.4(2)
C12 C13 C14 118.3(3)
C12 C13 H13A 120.8
C14 C13 H13A 120.8
N1 C14 C13 119.6(3)
N1 C14 C9 118.5(2)
C13 C14 C9 121.9(3)

loop_
_geom_bond_atom_site_label_1
_geom_bond_atom_site_label_2
_geom_bond_distance
N1 C2 1.375(3)
N1 O1 1.388(3)
N1 C14 1.395(3)
O1 C1 1.448(4)
C1 H1A 0.9800
C1 H1B 0.9800
C1 H1C 0.9800
C2 O2 1.234(3)
C2 C3 1.468(4)
C3 C4 1.398(4)
C3 C8 1.412(4)
C4 C5 1.374(4)
C4 H4A 0.9500
C5 C6 1.400(5)
C5 H5A 0.9500
C6 C7 1.368(5)
C6 H6A 0.9500
C7 C8 1.404(4)
C7 H7A 0.9500
C8 C9 1.463(4)
C9 C14 1.400(4)
C9 C10 1.406(4)
C10 C11 1.377(5)
C10 H10A 0.9500
C11 C12 1.385(5)
C11 H11A 0.9500
C12 C13 1.377(4)
C12 Cl12 1.736(3)
C13 C14 1.400(4)
C13 H13A 0.9500

loop_
_geom_torsion_atom_site_label_1
_geom_torsion_atom_site_label_2
_geom_torsion_atom_site_label_3
_geom_torsion_atom_site_label_4
_geom_torsion
C2 N1 O1 C1 -83.5(3)
C14 N1 O1 C1 98.8(3)
O1 N1 C2 O2 0.9(4)
C14 N1 C2 O2 178.4(3)
O1 N1 C2 C3 178.2(2)
C14 N1 C2 C3 -4.4(4)
O2 C2 C3 C4 0.8(4)
N1 C2 C3 C4 -176.3(3)
O2 C2 C3 C8 178.3(3)
N1 C2 C3 C8 1.1(4)
C8 C3 C4 C5 -1.3(5)
C2 C3 C4 C5 176.2(3)
C3 C4 C5 C6 -0.3(5)
C4 C5 C6 C7 1.4(5)
C5 C6 C7 C8 -0.7(5)
C6 C7 C8 C3 -0.9(5)
C6 C7 C8 C9 -179.0(3)
C4 C3 C8 C7 1.9(4)
C2 C3 C8 C7 -175.5(3)
C4 C3 C8 C9 -179.9(3)
C2 C3 C8 C9 2.7(4)
C7 C8 C9 C14 174.4(3)
C3 C8 C9 C14 -3.7(4)
C7 C8 C9 C10 -5.7(5)
C3 C8 C9 C10 176.3(3)
C14 C9 C10 C11 -1.2(4)
C8 C9 C10 C11 178.8(3)
C9 C10 C11 C12 0.3(5)
C10 C11 C12 C13 0.5(5)
C10 C11 C12 Cl12 -179.4(2)
C11 C12 C13 C14 -0.2(5)
Cl12 C12 C13 C14 179.7(2)
C2 N1 C14 C13 -177.1(3)
O1 N1 C14 C13 0.3(4)
C2 N1 C14 C9 3.5(4)
O1 N1 C14 C9 -179.1(2)
C12 C13 C14 N1 179.8(3)
C12 C13 C14 C9 -0.8(4)
C10 C9 C14 N1 -179.1(3)
C8 C9 C14 N1 0.9(4)
C10 C9 C14 C13 1.4(4)
C8 C9 C14 C13 -178.6(3)
